data_1557939
loop_
_publ_author_name
'Wadoski-Romeijn, E.'
'Armbruster, T.'

_publ_section_title
;
 Topotactic transformation and dehydration of the zeolite gismondine to a
 novel Ca feldspar structure
;
_journal_name_full 'American Mineralogist'
_journal_page_first 1988
_journal_page_last 1997
_journal_paper_doi 10.2138/am.2013.4495
_journal_volume 98
_journal_year 2013
_chemical_formula_sum 'Al8 Ca4 H36 O50 Si8'
_chemical_name_common Ca4(Al8Si8O32)18H2O
_chemical_name_mineral gismondine
_space_group_IT_number 14
_space_group_name_Hall '-P 2ybc'
_space_group_name_H-M_alt 'P 1 21/c 1'
_cell_angle_alpha 90
_cell_angle_beta 92.363(1)
_cell_angle_gamma 90
_cell_formula_units_Z 1
_cell_length_a 10.0214(1)
_cell_length_b 10.5997(1)
_cell_length_c 9.8327(1)
_cell_volume 1043.579(18)
_diffrn_ambient_pressure 100
_diffrn_ambient_temperature 298
_cod_data_source_file gismondine-RT.cif
_cod_data_source_block gismondine-RT
_cod_original_sg_symbol_H-M 'P 21/c'
_cod_original_formula_sum 'Ca4 Al8 Si8 O50 H36'
_cod_database_code 1557939

loop_
_space_group_symop_id
_space_group_symop_operation_xyz
1 x,y,z
2 -x,-y,-z
3 -x,y+1/2,-z+1/2
4 x,-y+1/2,z+1/2

loop_
_atom_site_label
_atom_site_occupancy
_atom_site_fract_x
_atom_site_fract_y
_atom_site_fract_z
_atom_site_adp_type
_atom_site_U_iso_or_equiv
_atom_site_type_symbol
Si1 1.0 0.41466(3) 0.11265(3) 0.18172(3) Uiso 0.00791(7) Si
Si2 1.0 0.90803(3) 0.86989(3) 0.16043(3) Uiso 0.00807(7) Si
Al1 1.0 0.09669(4) 0.11315(3) 0.16898(4) Uiso 0.00806(8) Al
Al2 1.0 0.59069(4) 0.86664(3) 0.14869(4) Uiso 0.00840(8) Al
Ca1 0.898(3) 0.71584(11) 0.07706(5) 0.35506(5) Uiso 0.03260(17) Ca
Ca2 0.102(3) 0.7656(9) 0.0735(6) 0.3411(5) Uiso 0.03260(17) Ca
O1 1.0 0.07975(12) 0.15644(11) 0.00011(10) Uiso 0.0199(2) O
O2 1.0 0.26200(10) 0.07645(10) 0.21320(11) Uiso 0.01744(19) O
O3 1.0 0.43436(11) 0.14800(10) 0.02494(9) Uiso 0.01679(19) O
O4 1.0 0.24443(10) 0.40355(11) 0.30367(11) Uiso 0.01680(19) O
O5 1.0 0.00001(12) 0.98590(10) 0.21336(11) Uiso 0.0212(2) O
O6 1.0 0.04550(10) 0.24264(9) 0.26038(10) Uiso 0.01675(18) O
O7 1.0 0.46405(11) 0.22850(9) 0.27766(9) Uiso 0.01574(18) O
O8 1.0 0.51116(10) 0.99406(9) 0.22607(9) Uiso 0.01262(16) O
OW1 1.0 0.25920(16) 0.10418(15) 0.50260(13) Uiso 0.0340(3) O
OW2 1.0 0.59255(15) 0.12702(13) 0.54227(15) Uiso 0.0316(3) O
OW3 1.0 0.91067(16) 0.11644(14) 0.50028(15) Uiso 0.0356(3) O
OW4 0.508(5) 0.7720(4) 0.2377(4) 0.2350(5) Uiso 0.0553(14) O
OW5 0.492(5) 0.7417(4) 0.3172(3) 0.4044(5) Uiso 0.0570(14) O
OW6A 0.2500 0.7788(10) 0.2036(10) 0.1636(11) Uiso 0.0450(18) O
OW6B 0.2500 0.7517(9) 0.1657(9) 0.1153(9) Uiso 0.0450(18) O
H11 1.0 0.222(4) 0.1861(19) 0.514(4) Uiso 0.096(14) H
H21 1.0 0.258(4) 0.102(4) 0.4053(10) Uiso 0.094(14) H
H12 1.0 0.545(3) 0.2042(17) 0.534(3) Uiso 0.058(9) H
H22 1.0 0.556(4) 0.078(3) 0.612(3) Uiso 0.101(14) H
H13 1.0 0.951(3) 0.1977(16) 0.496(3) Uiso 0.068(10) H
H23 1.0 0.926(3) 0.070(3) 0.580(2) Uiso 0.073(10) H
